data_4512302
loop_
_publ_author_name
'Buist, Amanda R.'
'Kennedy, Alan R.'

_publ_section_title
;
 Ionic Cocrystals of Pharmaceutical Compounds: Sodium Complexes of
 Carbamazepine
;
_journal_issue 12
_journal_name_full 'Crystal Growth &amp; Design'
_journal_page_first 6508
_journal_paper_doi 10.1021/cg501400n
_journal_volume 14
_journal_year 2014
_chemical_formula_sum 'C15 H16 Br N3 O'
_chemical_formula_weight 334.22
_chemical_name_systematic
;
 ?
;
_space_group_IT_number 14
_symmetry_cell_setting monoclinic
_symmetry_space_group_name_Hall '-P 2yn'
_symmetry_space_group_name_H-M 'P 1 21/n 1'
_atom_sites_solution_hydrogens geom
_atom_sites_solution_primary direct
_atom_sites_solution_secondary difmap
_audit_creation_method SHELXL-97
_cell_angle_alpha 90.00
_cell_angle_beta 101.058(7)
_cell_angle_gamma 90.00
_cell_formula_units_Z 4
_cell_length_a 11.0877(7)
_cell_length_b 5.4381(4)
_cell_length_c 24.6630(19)
_cell_measurement_reflns_used 2830
_cell_measurement_temperature 123(2)
_cell_measurement_theta_max 29.7328
_cell_measurement_theta_min 3.3599
_cell_volume 1459.47(18)
_computing_structure_refinement 'SHELXL-97 (Sheldrick, 2008)'
_diffrn_ambient_temperature 123(2)
_diffrn_measured_fraction_theta_full 0.973
_diffrn_measured_fraction_theta_max 0.969
_diffrn_measurement_device_type 'Oxford Diffraction Xcalibur E'
_diffrn_measurement_method 'omega scans'
_diffrn_radiation_monochromator graphite
_diffrn_radiation_source 'fine-focus sealed tube'
_diffrn_radiation_type MoK\a
_diffrn_radiation_wavelength 0.71073
_diffrn_reflns_av_R_equivalents 0.0807
_diffrn_reflns_av_sigmaI/netI 0.1254
_diffrn_reflns_limit_h_max 14
_diffrn_reflns_limit_h_min -13
_diffrn_reflns_limit_k_max 7
_diffrn_reflns_limit_k_min -5
_diffrn_reflns_limit_l_max 32
_diffrn_reflns_limit_l_min -29
_diffrn_reflns_number 6299
_diffrn_reflns_theta_full 26.00
_diffrn_reflns_theta_max 27.50
_diffrn_reflns_theta_min 3.37
_exptl_absorpt_coefficient_mu 2.816
_exptl_absorpt_correction_T_max 1.00000
_exptl_absorpt_correction_T_min 0.48911
_exptl_absorpt_correction_type multi-scan
_exptl_absorpt_process_details
;
CrysAlisPro, Oxford Diffraction Ltd.,
Version 1.171.34.40 (release 27-08-2010 CrysAlis171 .NET)
(compiled Aug 27 2010,11:50:40)
Empirical absorption correction using spherical harmonics,
 implemented in SCALE3 ABSPACK scaling algorithm.
;
_exptl_crystal_colour colourless
_exptl_crystal_density_diffrn 1.521
_exptl_crystal_density_method 'not measured'
_exptl_crystal_description prism
_exptl_crystal_F_000 680
_exptl_crystal_size_max 0.28
_exptl_crystal_size_mid 0.12
_exptl_crystal_size_min 0.08
_refine_diff_density_max 0.655
_refine_diff_density_min -0.763
_refine_diff_density_rms 0.138
_refine_ls_extinction_method none
_refine_ls_goodness_of_fit_ref 0.995
_refine_ls_hydrogen_treatment mixed
_refine_ls_matrix_type full
_refine_ls_number_parameters 201
_refine_ls_number_reflns 3233
_refine_ls_number_restraints 10
_refine_ls_restrained_S_all 0.998
_refine_ls_R_factor_all 0.0842
_refine_ls_R_factor_gt 0.0522
_refine_ls_shift/su_max 0.001
_refine_ls_shift/su_mean 0.000
_refine_ls_structure_factor_coef Fsqd
_refine_ls_weighting_details 'calc w=1/[\s^2^(Fo^2^)+(0.0135P)^2^+0.0000P] where P=(Fo^2^+2Fc^2^)/3'
_refine_ls_weighting_scheme calc
_refine_ls_wR_factor_gt 0.0774
_refine_ls_wR_factor_ref 0.0892
_reflns_number_gt 2302
_reflns_number_total 3233
_reflns_threshold_expression I>2\s(I)
_cod_data_source_file cg501400n_si_002.cif
_cod_data_source_block buistnh4brcbz
_cod_depositor_comments 'Adding full bibliography for 4512299--4512304.cif.'
_cod_original_sg_symbol_H-M P21/n
_cod_database_code 4512302

loop_
_symmetry_equiv_pos_as_xyz
'x, y, z'
'-x+1/2, y+1/2, -z+1/2'
'-x, -y, -z'
'x-1/2, -y-1/2, z-1/2'

loop_
_atom_site_label
_atom_site_type_symbol
_atom_site_fract_x
_atom_site_fract_y
_atom_site_fract_z
_atom_site_U_iso_or_equiv
_atom_site_adp_type
_atom_site_occupancy
_atom_site_symmetry_multiplicity
_atom_site_calc_flag
_atom_site_refinement_flags
Br1 Br 0.14282(3) 0.81263(7) 0.072319(18) 0.02405(13) Uani 1 1 d .
O1 O 0.6255(2) 0.7882(4) 0.02919(11) 0.0171(6) Uani 1 1 d .
N1 N 0.5830(2) 0.5501(5) 0.09963(12) 0.0126(7) Uani 1 1 d .
N2 N 0.4326(3) 0.7912(6) 0.04643(14) 0.0174(7) Uani 1 1 d D
N3 N 0.8510(3) 0.6927(6) 0.00490(15) 0.0251(8) Uani 1 1 d D
H3N H 0.796(2) 0.738(6) 0.0232(12) 0.038 Uiso 1 1 d D
H4N H 0.9188(18) 0.692(6) 0.0291(12) 0.038 Uiso 1 1 d D
H5N H 0.857(3) 0.812(4) -0.0176(11) 0.038 Uiso 1 1 d D
H6N H 0.854(3) 0.560(3) -0.0142(11) 0.038 Uiso 1 1 d D
C1 C 0.7133(3) 0.5027(6) 0.11703(15) 0.0140(8) Uani 1 1 d .
C2 C 0.7830(3) 0.6590(6) 0.15582(16) 0.0170(8) Uani 1 1 d .
C3 C 0.7280(3) 0.8492(7) 0.18482(16) 0.0196(9) Uani 1 1 d .
H3 H 0.7774 0.9903 0.1954 0.024 Uiso 1 1 calc R
C4 C 0.6164(3) 0.8510(6) 0.19851(16) 0.0207(9) Uani 1 1 d .
H4 H 0.5974 0.9903 0.2186 0.025 Uiso 1 1 calc R
C5 C 0.5203(3) 0.6620(6) 0.18600(16) 0.0171(8) Uani 1 1 d .
C6 C 0.5069(3) 0.5094(6) 0.13975(16) 0.0135(8) Uani 1 1 d .
C7 C 0.9103(3) 0.6249(7) 0.16650(16) 0.0228(9) Uani 1 1 d .
H7 H 0.9613 0.7348 0.1907 0.027 Uiso 1 1 calc R
C8 C 0.9633(3) 0.4339(7) 0.14241(17) 0.0256(10) Uani 1 1 d .
H8 H 1.0501 0.4145 0.1501 0.031 Uiso 1 1 calc R
C9 C 0.8915(3) 0.2713(7) 0.10740(17) 0.0242(10) Uani 1 1 d .
H9 H 0.9279 0.1361 0.0922 0.029 Uiso 1 1 calc R
C10 C 0.7655(3) 0.3074(6) 0.09457(16) 0.0190(9) Uani 1 1 d .
H10 H 0.7151 0.1972 0.0702 0.023 Uiso 1 1 calc R
C11 C 0.4394(3) 0.6265(7) 0.22243(17) 0.0242(10) Uani 1 1 d .
H11 H 0.4447 0.7313 0.2536 0.029 Uiso 1 1 calc R
C12 C 0.3517(3) 0.4419(7) 0.21401(18) 0.0263(10) Uani 1 1 d .
H12 H 0.2988 0.4184 0.2397 0.032 Uiso 1 1 calc R
C13 C 0.3416(3) 0.2912(7) 0.16783(17) 0.0226(9) Uani 1 1 d .
H13 H 0.2815 0.1646 0.1619 0.027 Uiso 1 1 calc R
C14 C 0.4183(3) 0.3249(6) 0.13073(16) 0.0199(9) Uani 1 1 d .
H14 H 0.4109 0.2225 0.0991 0.024 Uiso 1 1 calc R
C15 C 0.5499(3) 0.7156(6) 0.05688(15) 0.0130(8) Uani 1 1 d .
H1N H 0.378(3) 0.752(6) 0.0666(14) 0.032(13) Uiso 1 1 d D
H2N H 0.416(3) 0.892(5) 0.0180(10) 0.027(12) Uiso 1 1 d D

loop_
_atom_site_aniso_label
_atom_site_aniso_U_11
_atom_site_aniso_U_22
_atom_site_aniso_U_33
_atom_site_aniso_U_23
_atom_site_aniso_U_13
_atom_site_aniso_U_12
Br1 0.0177(2) 0.0236(2) 0.0322(3) 0.00253(18) 0.00820(16) 0.00098(17)
O1 0.0141(13) 0.0214(13) 0.0162(16) 0.0044(11) 0.0041(11) 0.0036(11)
N1 0.0128(15) 0.0141(15) 0.0102(19) 0.0009(12) 0.0008(12) 0.0003(13)
N2 0.0163(17) 0.0222(18) 0.014(2) 0.0058(15) 0.0044(13) 0.0067(15)
N3 0.0190(17) 0.0215(17) 0.035(2) 0.0010(17) 0.0059(15) 0.0039(16)
C1 0.0146(18) 0.0167(19) 0.011(2) 0.0049(15) 0.0030(14) 0.0016(15)
C2 0.0161(18) 0.024(2) 0.011(2) 0.0063(16) 0.0024(15) -0.0009(17)
C3 0.027(2) 0.020(2) 0.010(2) -0.0001(15) -0.0007(16) -0.0051(17)
C4 0.028(2) 0.0151(19) 0.018(3) -0.0058(16) 0.0020(17) 0.0012(17)
C5 0.0147(18) 0.0184(19) 0.017(2) 0.0051(16) 0.0002(15) 0.0029(16)
C6 0.0131(18) 0.0121(18) 0.015(2) 0.0044(15) 0.0018(14) 0.0043(15)
C7 0.0166(19) 0.033(2) 0.017(3) 0.0094(17) -0.0023(16) -0.0064(18)
C8 0.0144(19) 0.039(2) 0.024(3) 0.0192(19) 0.0044(16) 0.0073(19)
C9 0.023(2) 0.027(2) 0.026(3) 0.0110(18) 0.0111(18) 0.0129(18)
C10 0.021(2) 0.0139(18) 0.021(2) 0.0009(16) 0.0029(16) 0.0022(17)
C11 0.025(2) 0.028(2) 0.019(3) -0.0026(17) 0.0020(17) -0.0013(18)
C12 0.019(2) 0.034(2) 0.030(3) 0.0092(19) 0.0147(17) -0.0002(19)
C13 0.020(2) 0.023(2) 0.024(3) 0.0035(18) 0.0032(16) -0.0025(18)
C14 0.020(2) 0.0169(19) 0.022(3) -0.0003(17) 0.0030(16) -0.0014(17)
C15 0.0133(17) 0.0098(17) 0.015(2) -0.0053(15) 0.0001(14) 0.0014(15)

loop_
_atom_type_symbol
_atom_type_description
_atom_type_scat_dispersion_real
_atom_type_scat_dispersion_imag
_atom_type_scat_source
Br Br -0.2901 2.4595 'International Tables Vol C Tables 4.2.6.8 and 6.1.1.4'
O O 0.0106 0.0060 'International Tables Vol C Tables 4.2.6.8 and 6.1.1.4'
N N 0.0061 0.0033 'International Tables Vol C Tables 4.2.6.8 and 6.1.1.4'
C C 0.0033 0.0016 'International Tables Vol C Tables 4.2.6.8 and 6.1.1.4'
H H 0.0000 0.0000 'International Tables Vol C Tables 4.2.6.8 and 6.1.1.4'

loop_
_geom_angle_atom_site_label_1
_geom_angle_atom_site_label_2
_geom_angle_atom_site_label_3
_geom_angle
C15 N1 C6 121.4(3)
C15 N1 C1 116.4(3)
C6 N1 C1 116.9(3)
C15 N2 H1N 124(3)
C15 N2 H2N 113(2)
H1N N2 H2N 123(3)
H3N N3 H4N 104(2)
H3N N3 H5N 106(2)
H4N N3 H5N 106(3)
H3N N3 H6N 129(3)
H4N N3 H6N 104(2)
H5N N3 H6N 105(2)
C10 C1 C2 121.7(3)
C10 C1 N1 119.4(3)
C2 C1 N1 118.9(3)
C1 C2 C7 117.0(4)
C1 C2 C3 122.7(3)
C7 C2 C3 120.3(3)
C4 C3 C2 128.4(3)
C4 C3 H3 115.8
C2 C3 H3 115.8
C3 C4 C5 127.4(4)
C3 C4 H4 116.3
C5 C4 H4 116.3
C6 C5 C11 117.5(3)
C6 C5 C4 123.2(4)
C11 C5 C4 119.3(4)
C14 C6 C5 121.4(4)
C14 C6 N1 119.4(3)
C5 C6 N1 119.2(3)
C8 C7 C2 121.0(4)
C8 C7 H7 119.5
C2 C7 H7 119.5
C9 C8 C7 120.6(4)
C9 C8 H8 119.7
C7 C8 H8 119.7
C8 C9 C10 119.2(4)
C8 C9 H9 120.4
C10 C9 H9 120.4
C1 C10 C9 120.0(4)
C1 C10 H10 120.0
C9 C10 H10 120.0
C12 C11 C5 121.4(4)
C12 C11 H11 119.3
C5 C11 H11 119.3
C11 C12 C13 119.6(4)
C11 C12 H12 120.2
C13 C12 H12 120.2
C14 C13 C12 120.2(4)
C14 C13 H13 119.9
C12 C13 H13 119.9
C13 C14 C6 119.8(4)
C13 C14 H14 120.1
C6 C14 H14 120.1
O1 C15 N2 121.9(3)
O1 C15 N1 121.2(3)
N2 C15 N1 116.9(3)

loop_
_geom_bond_atom_site_label_1
_geom_bond_atom_site_label_2
_geom_bond_distance
O1 C15 1.242(4)
N1 C15 1.381(4)
N1 C6 1.436(4)
N1 C1 1.450(4)
N2 C15 1.341(4)
N2 H1N 0.876(10)
N2 H2N 0.881(10)
N3 H3N 0.860(10)
N3 H4N 0.865(10)
N3 H5N 0.866(10)
N3 H6N 0.868(10)
C1 C10 1.375(5)
C1 C2 1.397(5)
C2 C7 1.398(5)
C2 C3 1.456(5)
C3 C4 1.344(5)
C3 H3 0.9500
C4 C5 1.470(5)
C4 H4 0.9500
C5 C6 1.395(5)
C5 C11 1.400(5)
C6 C14 1.391(4)
C7 C8 1.382(5)
C7 H7 0.9500
C8 C9 1.377(5)
C8 H8 0.9500
C9 C10 1.386(5)
C9 H9 0.9500
C10 H10 0.9500
C11 C12 1.385(5)
C11 H11 0.9500
C12 C13 1.390(5)
C12 H12 0.9500
C13 C14 1.376(5)
C13 H13 0.9500
C14 H14 0.9500

loop_
_geom_torsion_atom_site_label_1
_geom_torsion_atom_site_label_2
_geom_torsion_atom_site_label_3
_geom_torsion_atom_site_label_4
_geom_torsion
C15 N1 C1 C10 -93.5(4)
C6 N1 C1 C10 111.5(4)
C15 N1 C1 C2 85.7(4)
C6 N1 C1 C2 -69.2(4)
C10 C1 C2 C7 6.7(6)
N1 C1 C2 C7 -172.5(3)
C10 C1 C2 C3 -172.8(3)
N1 C1 C2 C3 8.0(6)
C1 C2 C3 C4 29.6(6)
C7 C2 C3 C4 -149.9(4)
C2 C3 C4 C5 -1.9(7)
C3 C4 C5 C6 -28.8(6)
C3 C4 C5 C11 149.6(4)
C11 C5 C6 C14 -1.5(5)
C4 C5 C6 C14 176.9(3)
C11 C5 C6 N1 176.2(3)
C4 C5 C6 N1 -5.4(5)
C15 N1 C6 C14 91.3(4)
C1 N1 C6 C14 -115.1(3)
C15 N1 C6 C5 -86.4(4)
C1 N1 C6 C5 67.2(4)
C1 C2 C7 C8 -4.3(6)
C3 C2 C7 C8 175.2(4)
C2 C7 C8 C9 -0.3(6)
C7 C8 C9 C10 2.8(6)
C2 C1 C10 C9 -4.4(6)
N1 C1 C10 C9 174.8(3)
C8 C9 C10 C1 -0.5(6)
C6 C5 C11 C12 2.0(5)
C4 C5 C11 C12 -176.4(3)
C5 C11 C12 C13 -1.4(6)
C11 C12 C13 C14 0.1(6)
C12 C13 C14 C6 0.4(5)
C5 C6 C14 C13 0.3(5)
N1 C6 C14 C13 -177.3(3)
C6 N1 C15 O1 165.1(3)
C1 N1 C15 O1 11.3(5)
C6 N1 C15 N2 -15.7(5)
C1 N1 C15 N2 -169.5(3)
